data_4324585
loop_
_publ_author_name
'Paul J. Calderone'
'Paul M. Forster'
'Lauren A. Borkowski'
'Simon J. Teat'
'Mikhail Feygenson'
'Meigan C. Aronson'
'John B. Parise'

_publ_contact_author_address
;Department of Geosciences
255 Earth and Space Sciences Building 
Stony Brook University
Stony Brook, NY 11794-2100
;
_publ_contact_author_email jparise@notes.cc.sunysb.edu
_publ_contact_author_fax '1-631-632-8240 '
_publ_contact_author_name 'John B. Parise'
_publ_contact_author_phone '1-631-632-8196 '
_publ_section_title
;
 Ionothermal Synthesis and Magnetic Studies of Novel Two-Dimensional
 Metal-Formate Frameworks
;
_journal_name_full 'Inorganic Chemistry'
_journal_page_first 2159
_journal_page_last 2167
_journal_paper_doi 10.1021/ic1015548
_journal_volume 50
_journal_year 2011
_chemical_formula_moiety 'C4 H4 Ni O8, 2(C2 H8 N O)'
_chemical_formula_sum 'C8 H20 N2 Ni O10'
_chemical_formula_weight 362.95
_space_group_IT_number 14
_symmetry_cell_setting monoclinic
_symmetry_Int_Tables_number 14
_symmetry_space_group_name_Hall '-P 2yn'
_symmetry_space_group_name_H-M 'P 1 21/n 1'
_atom_sites_solution_hydrogens geom
_atom_sites_solution_primary direct
_atom_sites_solution_secondary difmap
_audit_creation_method SHELXL-97
_cell_angle_alpha 90.00
_cell_angle_beta 90.3620(10)
_cell_angle_gamma 90.00
_cell_formula_units_Z 4
_cell_length_a 6.8790(4)
_cell_length_b 22.3630(12)
_cell_length_c 9.5220(5)
_cell_measurement_reflns_used 462
_cell_measurement_temperature 298(2)
_cell_measurement_theta_max 36.267
_cell_measurement_theta_min 7.413
_cell_volume 1464.79(14)
_computing_cell_refinement 'SAINTPLUS (Bruker-AXS)'
_computing_data_collection 'SMART V5.051 (Bruker-AXS)'
_computing_data_reduction 'SAINTPLUS (Bruker-AXS)'
_computing_molecular_graphics 'ORTEP-3 V 2.02'
_computing_publication_material 'WINGX (Farrugia, 1998)'
_computing_structure_refinement 'SHELXL-97 (Sheldrick, 1997)'
_computing_structure_solution 'SIR2004 (Burla et al.,2005)'
_diffrn_ambient_temperature 298(2)
_diffrn_measured_fraction_theta_full 0.989
_diffrn_measured_fraction_theta_max 0.989
_diffrn_measurement_device_type 'Bruker SMART CCD'
_diffrn_measurement_method 'omega scans'
_diffrn_radiation_monochromator graphite
_diffrn_radiation_type MoK\a
_diffrn_radiation_wavelength 0.71073
_diffrn_reflns_av_R_equivalents 0.0338
_diffrn_reflns_av_sigmaI/netI 0.0486
_diffrn_reflns_limit_h_max 8
_diffrn_reflns_limit_h_min -8
_diffrn_reflns_limit_k_max 28
_diffrn_reflns_limit_k_min -27
_diffrn_reflns_limit_l_max 12
_diffrn_reflns_limit_l_min -12
_diffrn_reflns_number 8490
_diffrn_reflns_theta_full 27.10
_diffrn_reflns_theta_max 27.10
_diffrn_reflns_theta_min 2.32
_diffrn_source 'fine-focus sealed tube'
_exptl_absorpt_coefficient_mu 1.376
_exptl_absorpt_correction_T_max 0.973
_exptl_absorpt_correction_T_min 0.921
_exptl_absorpt_correction_type multi-scan
_exptl_absorpt_process_details 'SADABS, Sheldrick'
_exptl_crystal_colour green
_exptl_crystal_density_diffrn 1.646
_exptl_crystal_description plates
_exptl_crystal_F_000 760
_exptl_crystal_size_max 0.130
_exptl_crystal_size_mid 0.050
_exptl_crystal_size_min 0.020
_refine_diff_density_max 0.287
_refine_diff_density_min -0.360
_refine_diff_density_rms 0.063
_refine_ls_extinction_method none
_refine_ls_goodness_of_fit_ref 0.793
_refine_ls_hydrogen_treatment mixed
_refine_ls_matrix_type full
_refine_ls_number_parameters 226
_refine_ls_number_reflns 3197
_refine_ls_number_restraints 12
_refine_ls_restrained_S_all 0.799
_refine_ls_R_factor_all 0.0461
_refine_ls_R_factor_gt 0.0311
_refine_ls_shift/su_max 0.000
_refine_ls_shift/su_mean 0.000
_refine_ls_structure_factor_coef Fsqd
_refine_ls_weighting_details 'calc w=1/[\s^2^(Fo^2^)+(0.0496P)^2^+2.1056P] where P=(Fo^2^+2Fc^2^)/3'
_refine_ls_weighting_scheme calc
_refine_ls_wR_factor_gt 0.0783
_refine_ls_wR_factor_ref 0.0908
_reflns_number_gt 2469
_reflns_number_total 3197
_reflns_threshold_expression >2sigma(I)
_cod_data_source_file ic1015548_si_002_2.cif
_cod_data_source_block structure2
_cod_original_sg_symbol_H-M 'P 21/n'
_cod_database_code 4324585

loop_
_symmetry_equiv_pos_as_xyz
'x, y, z'
'-x+1/2, y+1/2, -z+1/2'
'-x, -y, -z'
'x-1/2, -y-1/2, z-1/2'

loop_
_atom_site_label
_atom_site_type_symbol
_atom_site_fract_x
_atom_site_fract_y
_atom_site_fract_z
_atom_site_U_iso_or_equiv
_atom_site_adp_type
_atom_site_occupancy
_atom_site_symmetry_multiplicity
_atom_site_calc_flag
_atom_site_refinement_flags
Ni1 Ni 0.99864(4) 0.252490(12) 0.47017(3) 0.02018(10) Uani 1 1 d .
O1 O 1.1523(2) 0.20920(8) 0.31409(17) 0.0289(4) Uani 1 1 d .
O2 O 0.8262(3) 0.29193(7) 0.31976(17) 0.0311(4) Uani 1 1 d .
O3 O 1.1691(3) 0.21065(7) 0.61595(17) 0.0317(4) Uani 1 1 d .
O4 O 0.8268(3) 0.29012(8) 0.62040(17) 0.0319(4) Uani 1 1 d .
O5 O 0.8392(2) 0.17175(7) 0.46957(18) 0.0287(4) Uani 1 1 d .
O6 O 1.1730(3) 0.32939(8) 0.47605(17) 0.0313(4) Uani 1 1 d .
C2 C 0.7500(3) 0.26532(11) 0.2182(2) 0.0252(5) Uani 1 1 d D
O2A2 O 0.6782(3) 0.53484(8) 0.1280(2) 0.0408(5) Uani 1 1 d D
N1A1 N 0.4959(4) 0.38823(11) 0.6519(3) 0.0386(5) Uani 1 1 d D
H1A1 H 0.401(4) 0.3769(15) 0.601(3) 0.058 Uiso 1 1 d D
H2A1 H 0.537(5) 0.3557(12) 0.695(3) 0.058 Uiso 1 1 d D
H3A1 H 0.453(5) 0.4144(13) 0.714(3) 0.058 Uiso 1 1 d D
O7 O 1.2415(3) 0.42218(9) 0.4110(2) 0.0496(6) Uani 1 1 d .
O8 O 0.5720(3) 0.11570(9) 0.4773(2) 0.0444(5) Uani 1 1 d .
C4 C 1.1578(4) 0.37406(12) 0.3962(3) 0.0343(6) Uani 1 1 d D
C3 C 0.6598(4) 0.16434(12) 0.4846(3) 0.0314(5) Uani 1 1 d D
C1 C 1.2755(4) 0.23229(12) 0.2334(3) 0.0268(5) Uani 1 1 d D
N2A2 N 0.6714(3) 0.41095(10) 0.0144(2) 0.0313(5) Uani 1 1 d D
C1A1 C 0.6527(5) 0.41459(13) 0.5642(3) 0.0437(7) Uani 1 1 d .
H4A1 H 0.6008 0.4479 0.5105 0.052 Uiso 1 1 calc R
H5A1 H 0.6995 0.3848 0.4986 0.052 Uiso 1 1 calc R
C3A2 C 0.7691(4) 0.48487(13) 0.1928(3) 0.0418(7) Uani 1 1 d .
H6A2 H 0.7776 0.4913 0.2934 0.050 Uiso 1 1 calc R
H7A2 H 0.9001 0.4804 0.1571 0.050 Uiso 1 1 calc R
C2A1 C 0.8183(4) 0.43596(13) 0.6546(3) 0.0431(7) Uani 1 1 d .
H6A1 H 0.8749 0.4022 0.7039 0.052 Uiso 1 1 calc R
H7A1 H 0.9180 0.4532 0.5954 0.052 Uiso 1 1 calc R
C4A2 C 0.6544(4) 0.42905(12) 0.1632(3) 0.0380(6) Uani 1 1 d .
H4A2 H 0.7012 0.3970 0.2230 0.046 Uiso 1 1 calc R
H5A2 H 0.5187 0.4360 0.1850 0.046 Uiso 1 1 calc R
O1A1 O 0.7564(3) 0.47954(10) 0.7544(2) 0.0431(5) Uani 1 1 d D
H8A1 H 0.757(5) 0.5124(12) 0.717(4) 0.065 Uiso 1 1 d D
H2 H 0.758(5) 0.2262(11) 0.218(3) 0.052 Uiso 1 1 d D
H18 H 0.760(5) 0.5562(15) 0.098(4) 0.065 Uiso 1 1 d D
H4 H 1.085(4) 0.3705(14) 0.323(3) 0.052 Uiso 1 1 d D
H3 H 0.582(4) 0.1970(12) 0.500(3) 0.052 Uiso 1 1 d D
H1A2 H 0.644(5) 0.4385(14) -0.043(3) 0.065 Uiso 1 1 d D
H2A2 H 0.789(4) 0.3989(16) -0.005(4) 0.065 Uiso 1 1 d D
H3A2 H 0.597(5) 0.3818(13) -0.003(4) 0.065 Uiso 1 1 d D
H1 H 1.320(5) 0.2679(11) 0.253(3) 0.052 Uiso 1 1 d D

loop_
_atom_site_aniso_label
_atom_site_aniso_U_11
_atom_site_aniso_U_22
_atom_site_aniso_U_33
_atom_site_aniso_U_23
_atom_site_aniso_U_13
_atom_site_aniso_U_12
Ni1 0.02195(16) 0.02104(17) 0.01755(16) 0.00020(10) -0.00043(10) -0.00043(12)
O1 0.0321(9) 0.0277(9) 0.0272(8) -0.0026(7) 0.0083(7) -0.0022(8)
O2 0.0387(10) 0.0271(9) 0.0273(8) -0.0006(7) -0.0108(7) -0.0001(8)
O3 0.0408(10) 0.0264(9) 0.0275(8) -0.0012(7) -0.0129(7) 0.0028(8)
O4 0.0409(10) 0.0281(9) 0.0269(9) 0.0021(7) 0.0118(7) 0.0054(8)
O5 0.0237(8) 0.0254(9) 0.0370(9) 0.0013(7) 0.0009(7) -0.0017(7)
O6 0.0341(9) 0.0294(9) 0.0302(9) 0.0027(7) -0.0044(7) -0.0039(8)
C2 0.0259(12) 0.0225(11) 0.0270(12) -0.0017(9) -0.0027(9) 0.0015(10)
O2A2 0.0364(11) 0.0259(10) 0.0602(13) 0.0056(9) 0.0061(9) -0.0001(8)
N1A1 0.0408(14) 0.0355(13) 0.0393(13) 0.0002(10) -0.0101(10) 0.0043(11)
O7 0.0575(14) 0.0305(11) 0.0608(13) 0.0081(9) -0.0114(11) -0.0141(10)
O8 0.0288(10) 0.0351(11) 0.0695(14) -0.0104(10) 0.0100(9) -0.0090(9)
C4 0.0344(14) 0.0339(14) 0.0346(13) 0.0014(11) -0.0057(11) -0.0031(12)
C3 0.0273(13) 0.0296(13) 0.0374(13) -0.0064(11) 0.0019(10) 0.0009(11)
C1 0.0285(12) 0.0233(11) 0.0286(12) -0.0012(10) 0.0040(9) 0.0002(10)
N2A2 0.0299(11) 0.0238(11) 0.0402(12) 0.0034(9) -0.0001(9) 0.0003(10)
C1A1 0.0563(19) 0.0382(16) 0.0367(15) 0.0068(12) 0.0031(13) 0.0077(14)
C3A2 0.0490(18) 0.0326(14) 0.0436(15) -0.0015(12) -0.0075(13) 0.0012(13)
C2A1 0.0451(17) 0.0339(15) 0.0505(17) 0.0019(13) 0.0094(13) 0.0021(13)
C4A2 0.0482(16) 0.0281(13) 0.0379(14) 0.0008(11) 0.0107(12) 0.0005(12)
O1A1 0.0530(13) 0.0285(10) 0.0479(11) 0.0017(8) 0.0120(9) -0.0026(9)

loop_
_atom_type_symbol
_atom_type_description
_atom_type_scat_dispersion_real
_atom_type_scat_dispersion_imag
_atom_type_scat_source
C C 0.0033 0.0016 'International Tables Vol C Tables 4.2.6.8 and 6.1.1.4'
H H 0.0000 0.0000 'International Tables Vol C Tables 4.2.6.8 and 6.1.1.4'
N N 0.0061 0.0033 'International Tables Vol C Tables 4.2.6.8 and 6.1.1.4'
O O 0.0106 0.0060 'International Tables Vol C Tables 4.2.6.8 and 6.1.1.4'
Ni Ni 0.3393 1.1124 'International Tables Vol C Tables 4.2.6.8 and 6.1.1.4'

loop_
_geom_angle_atom_site_label_1
_geom_angle_atom_site_label_2
_geom_angle_atom_site_label_3
_geom_angle
_geom_angle_site_symmetry_1
O3 Ni1 O4 92.59(7) .
O3 Ni1 O2 178.06(6) .
O4 Ni1 O2 88.68(7) .
O3 Ni1 O1 88.86(7) .
O4 Ni1 O1 174.85(7) .
O2 Ni1 O1 89.75(7) .
O3 Ni1 O6 91.82(7) .
O4 Ni1 O6 88.68(7) .
O2 Ni1 O6 89.67(7) .
O1 Ni1 O6 96.21(7) .
O3 Ni1 O5 84.60(7) .
O4 Ni1 O5 92.94(7) .
O2 Ni1 O5 93.88(7) .
O1 Ni1 O5 82.28(7) .
O6 Ni1 O5 176.13(6) .
C1 O1 Ni1 126.54(16) .
C2 O2 Ni1 125.00(16) .
C2 O3 Ni1 126.07(16) 4_666
C1 O4 Ni1 127.61(17) 4_566
C3 O5 Ni1 128.59(17) .
C4 O6 Ni1 126.08(16) .
O3 C2 O2 125.8(2) 4_565
O3 C2 H2 117(2) 4_565
O2 C2 H2 117(2) .
C3A2 O2A2 H18 109(3) .
C1A1 N1A1 H1A1 111(2) .
C1A1 N1A1 H2A1 111(2) .
H1A1 N1A1 H2A1 105(3) .
C1A1 N1A1 H3A1 111(2) .
H1A1 N1A1 H3A1 109(3) .
H2A1 N1A1 H3A1 110(3) .
O7 C4 O6 126.0(2) .
O7 C4 H4 116(2) .
O6 C4 H4 118(2) .
O8 C3 O5 125.9(2) .
O8 C3 H3 115(2) .
O5 C3 H3 119(2) .
O4 C1 O1 124.1(2) 4_665
O4 C1 H1 117(2) 4_665
O1 C1 H1 119(2) .
C4A2 N2A2 H1A2 113(3) .
C4A2 N2A2 H2A2 112(2) .
H1A2 N2A2 H2A2 107(3) .
C4A2 N2A2 H3A2 110(3) .
H1A2 N2A2 H3A2 108(3) .
H2A2 N2A2 H3A2 106(3) .
N1A1 C1A1 C2A1 110.8(2) .
N1A1 C1A1 H4A1 109.5 .
C2A1 C1A1 H4A1 109.5 .
N1A1 C1A1 H5A1 109.5 .
C2A1 C1A1 H5A1 109.5 .
H4A1 C1A1 H5A1 108.1 .
O2A2 C3A2 C4A2 110.0(2) .
O2A2 C3A2 H6A2 109.7 .
C4A2 C3A2 H6A2 109.7 .
O2A2 C3A2 H7A2 109.7 .
C4A2 C3A2 H7A2 109.7 .
H6A2 C3A2 H7A2 108.2 .
O1A1 C2A1 C1A1 111.7(2) .
O1A1 C2A1 H6A1 109.3 .
C1A1 C2A1 H6A1 109.3 .
O1A1 C2A1 H7A1 109.3 .
C1A1 C2A1 H7A1 109.3 .
H6A1 C2A1 H7A1 107.9 .
N2A2 C4A2 C3A2 111.2(2) .
N2A2 C4A2 H4A2 109.4 .
C3A2 C4A2 H4A2 109.4 .
N2A2 C4A2 H5A2 109.4 .
C3A2 C4A2 H5A2 109.4 .
H4A2 C4A2 H5A2 108.0 .
C2A1 O1A1 H8A1 109(3) .

loop_
_geom_bond_atom_site_label_1
_geom_bond_atom_site_label_2
_geom_bond_distance
_geom_bond_site_symmetry_2
Ni1 O3 2.0388(16) .
Ni1 O4 2.0430(17) .
Ni1 O2 2.0532(16) .
Ni1 O1 2.0696(16) .
Ni1 O6 2.0972(17) .
Ni1 O5 2.1124(17) .
O1 C1 1.258(3) .
O2 C2 1.248(3) .
O3 C2 1.241(3) 4_666
O4 C1 1.241(3) 4_566
O5 C3 1.255(3) .
O6 C4 1.260(3) .
C2 O3 1.241(3) 4_565
C2 H2 0.88(2) .
O2A2 C3A2 1.420(3) .
O2A2 H18 0.79(2) .
N1A1 C1A1 1.490(4) .
N1A1 H1A1 0.85(2) .
N1A1 H2A1 0.88(2) .
N1A1 H3A1 0.88(2) .
O7 C4 1.228(3) .
O8 C3 1.246(3) .
C4 H4 0.86(2) .
C3 H3 0.92(2) .
C1 O4 1.241(3) 4_665
C1 H1 0.87(2) .
N2A2 C4A2 1.479(3) .
N2A2 H1A2 0.84(2) .
N2A2 H2A2 0.87(2) .
N2A2 H3A2 0.84(2) .
C1A1 C2A1 1.501(4) .
C1A1 H4A1 0.9700 .
C1A1 H5A1 0.9700 .
C3A2 C4A2 1.503(4) .
C3A2 H6A2 0.9700 .
C3A2 H7A2 0.9700 .
C2A1 O1A1 1.428(4) .
C2A1 H6A1 0.9700 .
C2A1 H7A1 0.9700 .
C4A2 H4A2 0.9700 .
C4A2 H5A2 0.9700 .
O1A1 H8A1 0.81(2) .

loop_
_geom_hbond_atom_site_label_D
_geom_hbond_atom_site_label_H
_geom_hbond_atom_site_label_A
_geom_hbond_distance_DH
_geom_hbond_distance_HA
_geom_hbond_distance_DA
_geom_hbond_angle_DHA
_geom_hbond_site_symmetry_A
N1A1 H1A1 O6 0.85(2) 2.23(2) 3.070(3) 169(3) 1_455
N1A1 H1A1 O7 0.85(2) 2.34(3) 2.975(3) 132(3) 1_455
N1A1 H2A1 O1 0.88(2) 2.00(2) 2.875(3) 171(3) 4_566
N1A1 H2A1 O4 0.88(2) 2.58(3) 3.177(3) 126(3) .
N1A1 H3A1 O2A2 0.88(2) 2.09(2) 2.969(3) 171(3) 3_666
O1A1 H8A1 O7 0.81(2) 1.91(3) 2.704(3) 166(4) 3_766
O2A2 H18 O8 0.79(2) 1.91(3) 2.693(3) 172(4) 2_655
N2A2 H1A2 O1A1 0.84(2) 2.28(3) 2.973(3) 140(3) 1_554
N2A2 H1A2 O2A2 0.84(2) 2.43(3) 3.009(3) 126(3) 3_665
N2A2 H2A2 O8 0.87(2) 1.98(3) 2.843(3) 169(4) 4_665
N2A2 H3A2 O5 0.84(2) 2.16(3) 2.969(3) 162(4) 4_565
N2A2 H3A2 O3 0.84(2) 2.41(3) 2.886(3) 117(3) 4_565

loop_
_geom_torsion_atom_site_label_1
_geom_torsion_atom_site_label_2
_geom_torsion_atom_site_label_3
_geom_torsion_atom_site_label_4
_geom_torsion
_geom_torsion_site_symmetry_3
_geom_torsion_site_symmetry_4
O6 Ni1 Ni1 O5 54.88(7) 4_666 4_666
O5 Ni1 Ni1 O6 54.97(7) 4_666 4_666
O4 Ni1 Ni1 O4 50.06(10) 4_666 4_666
O3 Ni1 Ni1 O3 163.2(2) 4_666 4_666
O2 Ni1 Ni1 O2 164.0(2) 4_666 4_666
O1 Ni1 Ni1 O1 58.39(10) 4_666 4_666
